data_2107164
loop_
_publ_author_name
'Kamb, B.'
'Prakash, A.'

_publ_section_title
;
 Structure of ice III
;
_journal_name_full 'Acta Crystallographica B (24,1968-38,1982)'
_journal_page_first 1317
_journal_page_last 1327
_journal_volume 24
_journal_year 1968
_chemical_formula_sum 'H2 O'
_space_group_IT_number 92
_symmetry_space_group_name_Hall 'P 4abw 2nw'
_symmetry_space_group_name_H-M 'P 41 21 2'
_cell_angle_alpha 90
_cell_angle_beta 90
_cell_angle_gamma 90
_cell_formula_units_Z 12
_cell_length_a 6.73
_cell_length_b 6.73
_cell_length_c 6.83
_cell_volume 309.351
_citation_journal_id_ASTM ACBCAR
_cod_data_source_file Kamb_ACBCAR_1968_1223.cif
_cod_data_source_block H2O1
_cod_original_cell_volume 309.3505
_cod_original_formula_sum 'H2 O1'
_cod_database_code 2107164

loop_
_symmetry_equiv_pos_as_xyz
x,y,z
-y+1/2,x+1/2,z+1/4
-x,-y,z+1/2
y+1/2,-x+1/2,z+3/4
x+1/2,-y+1/2,-z+3/4
y,x,-z
-x+1/2,y+1/2,-z+1/4
-y,-x,-z+1/2

loop_
_atom_site_label
_atom_site_type_symbol
_atom_site_fract_x
_atom_site_fract_y
_atom_site_fract_z
_atom_site_occupancy
_atom_site_U_iso_or_equiv
H1 H+1 -0.003 0.322 0.215 1 0.0
H3 H+1 0.296 0.354 0.095 1 0.0
O2 O-2 0.3932 0.3932 0 1 0.0
H2 H+1 0.107 0.162 0.288 1 0.0
O1 O-2 0.1096 0.3016 0.2873 1 0.0
